data_2243441
loop_
_publ_author_name
'Yagci, Nermin Kahveci'
'Faizi, Md. Serajul Haque'
'Aydin, Alev Sema'
'Dege, Necmi'
'Dogan, Onur Erman'
'Agar, Erbil'
'Mashrai, Ashraf'

_publ_section_title
;
 Crystal structure, Hirshfeld surface analysis and DFT studies of
 (<i>E</i>)-4-methyl-2-{[(4-methylphenyl)imino]methyl}phenol
;
_journal_coeditor_code TX2025
_journal_issue 7
_journal_name_full 'Acta Crystallographica Section E'
_journal_page_first 1075
_journal_page_last 1079
_journal_paper_doi 10.1107/S2056989020007847
_journal_volume 76
_journal_year 2020
_chemical_formula_iupac 'C15 H15 N O'
_chemical_formula_moiety 'C15 H15 N O'
_chemical_formula_sum 'C15 H15 N O'
_chemical_formula_weight 225.28
_chemical_name_systematic
;
(<i>E</i>)-4-Methyl-2-{[(4-methylphenyl)imino]methyl}phenol
;
_space_group_crystal_system monoclinic
_space_group_IT_number 7
_space_group_name_Hall 'P -2yc'
_space_group_name_H-M_alt 'P 1 c 1'
_atom_sites_solution_hydrogens geom
_atom_sites_solution_primary direct
_atom_sites_solution_secondary difmap
_audit_creation_method SHELXL-2018/3
_cell_angle_alpha 90
_cell_angle_beta 95.517(6)
_cell_angle_gamma 90
_cell_formula_units_Z 2
_cell_length_a 13.8433(10)
_cell_length_b 7.0774(6)
_cell_length_c 6.2142(5)
_cell_measurement_reflns_used 12502
_cell_measurement_temperature 296(2)
_cell_measurement_theta_max 32.16
_cell_measurement_theta_min 2.88
_cell_volume 606.01(8)
_computing_cell_refinement X-AREA
_computing_data_collection
;
X-AREA (Stoe & Cie, 2002)
;
_computing_data_reduction
;
X-RED32 (Stoe & Cie, 2002)
;
_computing_molecular_graphics
;
<i>OLEX2</i> (Dolomanov <i>et al.</i>,  2009)
and Mercury (Macrae <i>et al.</i>,  2020)
;
_computing_publication_material
;
WinGX (Farrugia, 2012), PLATON (Spek, 2020),
SHELXL2018 (Sheldrick, 2015b)
and publCIF (Westrip, 2010)
;
_computing_structure_refinement
;
<i>SHELXL2018/3</i> (Sheldrick, 2015b)
;
_computing_structure_solution
;
<i>SHELXT2018/3</i> (Sheldrick, 2015a)
;
_diffrn_ambient_temperature 296(2)
_diffrn_detector 'image plate (34 cm diameter)'
_diffrn_detector_area_resol_mean 6.67
_diffrn_measured_fraction_theta_full 0.998
_diffrn_measured_fraction_theta_max 0.999
_diffrn_measurement_device '2-circle goniometer'
_diffrn_measurement_device_type 'STOE IPDS 2'
_diffrn_measurement_method 'rotation method'
_diffrn_radiation_monochromator 'plane graphite'
_diffrn_radiation_type 'Mo K\a'
_diffrn_radiation_wavelength 0.71073
_diffrn_reflns_av_R_equivalents 0.0631
_diffrn_reflns_av_unetI/netI 0.0569
_diffrn_reflns_limit_h_max 20
_diffrn_reflns_limit_h_min -20
_diffrn_reflns_limit_k_max 10
_diffrn_reflns_limit_k_min -10
_diffrn_reflns_limit_l_max 9
_diffrn_reflns_limit_l_min -9
_diffrn_reflns_number 9856
_diffrn_reflns_theta_full 25.242
_diffrn_reflns_theta_max 31.903
_diffrn_reflns_theta_min 2.957
_diffrn_source 'sealed X-ray tube, 12 x 0.4 mm long-fine focus'
_diffrn_source_current 45
_diffrn_source_power 2.25
_diffrn_source_voltage 50
_exptl_absorpt_coefficient_mu 0.077
_exptl_absorpt_correction_T_max 0.9885
_exptl_absorpt_correction_T_min 0.9440
_exptl_absorpt_correction_type integration
_exptl_absorpt_process_details
;
(X-RED32; Stoe & Cie, 2002)
;
_exptl_crystal_colour yellow
_exptl_crystal_density_diffrn 1.235
_exptl_crystal_description prism
_exptl_crystal_F_000 240
_exptl_crystal_size_max 0.750
_exptl_crystal_size_mid 0.527
_exptl_crystal_size_min 0.140
_refine_diff_density_max 0.224
_refine_diff_density_min -0.183
_refine_ls_abs_structure_details
;
 Refined as an inversion twin
;
_refine_ls_abs_structure_Flack 0.5
_refine_ls_extinction_method none
_refine_ls_goodness_of_fit_ref 1.052
_refine_ls_hydrogen_treatment constr
_refine_ls_matrix_type full
_refine_ls_number_parameters 154
_refine_ls_number_reflns 4081
_refine_ls_number_restraints 2
_refine_ls_restrained_S_all 1.052
_refine_ls_R_factor_all 0.1139
_refine_ls_R_factor_gt 0.0684
_refine_ls_shift/su_max 0.000
_refine_ls_shift/su_mean 0.000
_refine_ls_structure_factor_coef Fsqd
_refine_ls_weighting_details 'w=1/[\s^2^(Fo^2^)+(0.0974P)^2^+0.0159P] where P=(Fo^2^+2Fc^2^)/3'
_refine_ls_weighting_scheme calc
_refine_ls_wR_factor_gt 0.1781
_refine_ls_wR_factor_ref 0.1985
_reflns_number_gt 2430
_reflns_number_total 4081
_reflns_threshold_expression 'I > 2\s(I)'
_cod_data_source_file tx2025sup1.cif
_cod_data_source_block I
_cod_original_sg_symbol_H-M 'P c'
_cod_database_code 2243441
_shelx_space_group_comment
;
The symmetry employed for this shelxl refinement is uniquely defined
by the following loop, which should always be used as a source of
symmetry information in preference to the above space-group names.
They are only intended as comments.
;
_shelx_estimated_absorpt_t_min 0.944
_shelx_estimated_absorpt_t_max 0.989

loop_
_space_group_symop_operation_xyz
'x, y, z'
'x, -y, z+1/2'

loop_
_atom_site_type_symbol
_atom_site_label
_atom_site_fract_x
_atom_site_fract_y
_atom_site_fract_z
_atom_site_U_iso_or_equiv
_atom_site_adp_type
_atom_site_calc_flag
_atom_site_occupancy
_atom_site_disorder_assembly
_atom_site_disorder_group
O O1 1.5639(2) 1.6821(5) 1.9220(4) 0.0603(8) Uani d 1 . .
H H1 1.515349 1.711085 1.842779 0.090 Uiso calc 1 . .
C C14 1.6429(3) 1.7148(5) 1.8202(5) 0.0440(8) Uani d 1 . .
N N1 1.4649(2) 1.7758(4) 1.5628(5) 0.0469(8) Uani d 1 . .
C C7 1.2034(3) 1.8103(6) 1.3960(8) 0.0518(10) Uani d 1 . .
H H7 1.148245 1.853517 1.454950 0.062 Uiso calc 1 . .
C C5 1.3754(3) 1.7675(5) 1.4311(6) 0.0429(8) Uani d 1 . .
C C10 1.7225(3) 1.8176(5) 1.5071(6) 0.0436(7) Uani d 1 . .
H H10 1.718715 1.864633 1.366824 0.052 Uiso calc 1 . .
C C8 1.5439(2) 1.8060(6) 1.4792(5) 0.0425(8) Uani d 1 . .
H H8 1.542131 1.842677 1.335168 0.051 Uiso calc 1 . .
C C9 1.6373(3) 1.7836(5) 1.6074(6) 0.0424(8) Uani d 1 . .
C C3 1.2783(3) 1.6698(6) 1.1093(7) 0.0511(9) Uani d 1 . .
H H3 1.274388 1.616264 0.972030 0.061 Uiso calc 1 . .
C C6 1.2917(3) 1.8269(6) 1.5136(6) 0.0510(10) Uani d 1 . .
H H6 1.295318 1.878997 1.651540 0.061 Uiso calc 1 . .
C C2 1.1939(3) 1.7306(6) 1.1904(6) 0.0507(10) Uani d 1 . .
C C13 1.7325(3) 1.6749(6) 1.9267(6) 0.0522(10) Uani d 1 . .
H H13 1.737103 1.626082 2.066301 0.063 Uiso calc 1 . .
C C4 1.3679(3) 1.6860(5) 1.2251(6) 0.0475(8) Uani d 1 . .
H H4 1.423221 1.642909 1.166639 0.057 Uiso calc 1 . .
C C12 1.8156(3) 1.7078(6) 1.8251(7) 0.0537(11) Uani d 1 . .
H H12 1.875444 1.679660 1.899117 0.064 Uiso calc 1 . .
C C15 1.9044(3) 1.8119(7) 1.5057(9) 0.0700(12) Uani d 1 . .
H H15A 1.886555 1.863232 1.364448 0.105 Uiso calc 1 . .
H H15B 1.946511 1.898674 1.587855 0.105 Uiso calc 1 . .
H H15C 1.937339 1.693734 1.492355 0.105 Uiso calc 1 . .
C C11 1.8135(3) 1.7801(5) 1.6204(7) 0.0485(9) Uani d 1 . .
C C1 1.0972(3) 1.7067(8) 1.0630(9) 0.0758(15) Uani d 1 . .
H H1A 1.047278 1.756598 1.143908 0.114 Uiso calc 1 . .
H H1B 1.096915 1.773211 0.928331 0.114 Uiso calc 1 . .
H H1C 1.085349 1.574848 1.035150 0.114 Uiso calc 1 . .

loop_
_atom_site_aniso_label
_atom_site_aniso_U_11
_atom_site_aniso_U_22
_atom_site_aniso_U_33
_atom_site_aniso_U_12
_atom_site_aniso_U_13
_atom_site_aniso_U_23
O1 0.0522(14) 0.087(2) 0.0425(13) -0.0019(15) 0.0088(11) 0.0087(15)
C14 0.052(2) 0.0442(19) 0.0359(17) -0.0002(15) 0.0035(15) 0.0015(15)
N1 0.0464(16) 0.0464(18) 0.0479(19) -0.0010(14) 0.0045(13) 0.0029(14)
C7 0.0372(18) 0.054(2) 0.065(3) 0.0014(16) 0.0097(17) -0.007(2)
C5 0.0459(18) 0.0420(18) 0.0406(19) -0.0030(16) 0.0037(15) 0.0054(16)
C10 0.0442(16) 0.0428(17) 0.0435(18) -0.0017(15) 0.0030(14) 0.0031(15)
C8 0.0434(18) 0.0474(19) 0.0359(17) -0.0036(14) -0.0001(14) 0.0054(14)
C9 0.0421(16) 0.0426(18) 0.042(2) -0.0034(15) 0.0014(15) -0.0044(16)
C3 0.054(2) 0.051(2) 0.048(2) -0.0009(18) -0.0012(17) -0.0079(18)
C6 0.057(2) 0.050(2) 0.048(2) 0.0011(18) 0.0102(18) 0.0016(18)
C2 0.046(2) 0.045(2) 0.060(2) 0.0003(16) 0.0012(18) 0.0048(18)
C13 0.059(2) 0.0455(19) 0.050(2) -0.0028(18) -0.0029(19) -0.0017(17)
C4 0.0477(19) 0.0468(19) 0.050(2) 0.0037(15) 0.0117(15) 0.0010(16)
C12 0.045(2) 0.052(3) 0.061(3) 0.0010(15) -0.0061(18) -0.0008(18)
C15 0.051(2) 0.078(3) 0.082(3) -0.001(2) 0.010(2) 0.007(3)
C11 0.0428(18) 0.0413(18) 0.062(2) -0.0055(14) 0.0066(17) -0.0073(16)
C1 0.046(2) 0.081(3) 0.096(4) -0.002(2) -0.014(2) -0.002(3)

loop_
_atom_type_symbol
_atom_type_description
_atom_type_scat_dispersion_real
_atom_type_scat_dispersion_imag
_atom_type_scat_source
C C 0.0033 0.0016 'International Tables Vol C Tables 4.2.6.8 and 6.1.1.4'
H H 0.0000 0.0000 'International Tables Vol C Tables 4.2.6.8 and 6.1.1.4'
N N 0.0061 0.0033 'International Tables Vol C Tables 4.2.6.8 and 6.1.1.4'
O O 0.0106 0.0060 'International Tables Vol C Tables 4.2.6.8 and 6.1.1.4'

loop_
_geom_angle_atom_site_label_1
_geom_angle_atom_site_label_2
_geom_angle_atom_site_label_3
_geom_angle_site_symmetry_1
_geom_angle_site_symmetry_3
_geom_angle
_geom_angle_publ_flag
C14 O1 H1 . . 109.5 ?
O1 C14 C13 . . 118.5(3) ?
O1 C14 C9 . . 122.2(3) ?
C13 C14 C9 . . 119.3(3) ?
C8 N1 C5 . . 120.6(3) ?
C6 C7 C2 . . 121.7(4) ?
C6 C7 H7 . . 119.1 ?
C2 C7 H7 . . 119.1 ?
C6 C5 C4 . . 118.4(4) ?
C6 C5 N1 . . 119.5(3) ?
C4 C5 N1 . . 121.9(3) ?
C9 C10 C11 . . 119.6(4) ?
C9 C10 H10 . . 120.2 ?
C11 C10 H10 . . 120.2 ?
N1 C8 C9 . . 120.6(3) ?
N1 C8 H8 . . 119.7 ?
C9 C8 H8 . . 119.7 ?
C14 C9 C10 . . 120.2(3) ?
C14 C9 C8 . . 121.2(3) ?
C10 C9 C8 . . 118.4(3) ?
C4 C3 C2 . . 122.2(4) ?
C4 C3 H3 . . 118.9 ?
C2 C3 H3 . . 118.9 ?
C7 C6 C5 . . 121.0(4) ?
C7 C6 H6 . . 119.5 ?
C5 C6 H6 . . 119.5 ?
C3 C2 C7 . . 116.9(3) ?
C3 C2 C1 . . 121.0(4) ?
C7 C2 C1 . . 122.1(4) ?
C14 C13 C12 . . 119.7(4) ?
C14 C13 H13 . . 120.2 ?
C12 C13 H13 . . 120.2 ?
C3 C4 C5 . . 119.7(4) ?
C3 C4 H4 . . 120.1 ?
C5 C4 H4 . . 120.1 ?
C11 C12 C13 . . 122.9(3) ?
C11 C12 H12 . . 118.6 ?
C13 C12 H12 . . 118.6 ?
C11 C15 H15A . . 109.5 ?
C11 C15 H15B . . 109.5 ?
H15A C15 H15B . . 109.5 ?
C11 C15 H15C . . 109.5 ?
H15A C15 H15C . . 109.5 ?
H15B C15 H15C . . 109.5 ?
C12 C11 C10 . . 118.2(4) ?
C12 C11 C15 . . 123.1(3) ?
C10 C11 C15 . . 118.6(4) ?
C2 C1 H1A . . 109.5 ?
C2 C1 H1B . . 109.5 ?
H1A C1 H1B . . 109.5 ?
C2 C1 H1C . . 109.5 ?
H1A C1 H1C . . 109.5 ?
H1B C1 H1C . . 109.5 ?

loop_
_geom_bond_atom_site_label_1
_geom_bond_atom_site_label_2
_geom_bond_site_symmetry_2
_geom_bond_distance
_geom_bond_publ_flag
O1 C14 . 1.335(5) ?
O1 H1 . 0.8200 ?
C14 C13 . 1.378(5) ?
C14 C9 . 1.404(5) ?
N1 C8 . 1.273(4) ?
N1 C5 . 1.419(5) ?
C7 C6 . 1.368(6) ?
C7 C2 . 1.391(6) ?
C7 H7 . 0.9300 ?
C5 C6 . 1.376(5) ?
C5 C4 . 1.399(6) ?
C10 C9 . 1.407(5) ?
C10 C11 . 1.408(5) ?
C10 H10 . 0.9300 ?
C8 C9 . 1.460(5) ?
C8 H8 . 0.9300 ?
C3 C4 . 1.378(5) ?
C3 C2 . 1.384(6) ?
C3 H3 . 0.9300 ?
C6 H6 . 0.9300 ?
C2 C1 . 1.499(5) ?
C13 C12 . 1.384(6) ?
C13 H13 . 0.9300 ?
C4 H4 . 0.9300 ?
C12 C11 . 1.369(6) ?
C12 H12 . 0.9300 ?
C15 C11 . 1.521(6) ?
C15 H15A . 0.9600 ?
C15 H15B . 0.9600 ?
C15 H15C . 0.9600 ?
C1 H1A . 0.9600 ?
C1 H1B . 0.9600 ?
C1 H1C . 0.9600 ?

loop_
_geom_hbond_atom_site_label_D
_geom_hbond_atom_site_label_H
_geom_hbond_atom_site_label_A
_geom_hbond_site_symmetry_A
_geom_hbond_distance_DH
_geom_hbond_distance_HA
_geom_hbond_distance_DA
_geom_hbond_angle_DHA
_geom_hbond_publ_flag
O1 H1 N1 . 0.82 1.87 2.591(4) 146.3 yes
C4 H4 O1 1_554 0.93 2.60 3.448(5) 152.3 yes

loop_
_geom_torsion_atom_site_label_1
_geom_torsion_atom_site_label_2
_geom_torsion_atom_site_label_3
_geom_torsion_atom_site_label_4
_geom_torsion_site_symmetry_1
_geom_torsion_site_symmetry_2
_geom_torsion_site_symmetry_3
_geom_torsion_site_symmetry_4
_geom_torsion
_geom_torsion_publ_flag
C8 N1 C5 C6 . . . . -148.2(4) ?
C8 N1 C5 C4 . . . . 37.2(6) ?
C5 N1 C8 C9 . . . . -169.8(3) ?
O1 C14 C9 C10 . . . . 179.4(4) ?
C13 C14 C9 C10 . . . . -2.2(5) ?
O1 C14 C9 C8 . . . . -5.9(5) ?
C13 C14 C9 C8 . . . . 172.5(4) ?
C11 C10 C9 C14 . . . . 0.8(5) ?
C11 C10 C9 C8 . . . . -174.0(3) ?
N1 C8 C9 C14 . . . . 4.9(6) ?
N1 C8 C9 C10 . . . . 179.6(3) ?
C2 C7 C6 C5 . . . . 1.0(7) ?
C4 C5 C6 C7 . . . . -1.3(6) ?
N1 C5 C6 C7 . . . . -176.0(4) ?
C4 C3 C2 C7 . . . . 0.2(6) ?
C4 C3 C2 C1 . . . . -178.4(4) ?
C6 C7 C2 C3 . . . . -0.5(6) ?
C6 C7 C2 C1 . . . . 178.1(4) ?
O1 C14 C13 C12 . . . . -179.9(3) ?
C9 C14 C13 C12 . . . . 1.7(6) ?
C2 C3 C4 C5 . . . . -0.5(6) ?
C6 C5 C4 C3 . . . . 1.0(6) ?
N1 C5 C4 C3 . . . . 175.6(4) ?
C14 C13 C12 C11 . . . . 0.2(6) ?
C13 C12 C11 C10 . . . . -1.7(6) ?
C13 C12 C11 C15 . . . . -178.4(4) ?
C9 C10 C11 C12 . . . . 1.1(5) ?
C9 C10 C11 C15 . . . . 178.0(3) ?

_cod_database_fobs_code 2243441
